data_4324510
loop_
_publ_author_name
'Abhishek Dutta Chowdhury'
'Amit Das'
'Irshad K'
'Shaikh M. Mobin'
'Goutam Kumar Lahiri'

_publ_section_title
;
 Isomeric Complexes of [RuII(trpy)(L)Cl] (trpy = 2,2':6',2''-Terpyridine
 and HL = Quinaldic Acid): Preference of Isomeric Structural Form in
 Catalytic Chemoselective Epoxidation Process
;
_journal_name_full 'Inorganic Chemistry'
_journal_page_first 1775
_journal_page_last 1785
_journal_paper_doi 10.1021/ic102195w
_journal_volume 50
_journal_year 2011
_chemical_formula_sum 'C56 H40 Cl2 N11 O16 Ru2'
_chemical_formula_weight 1396.03
_chemical_name_systematic
;
 ?
;
_space_group_IT_number 2
_symmetry_cell_setting triclinic
_symmetry_space_group_name_Hall '-P 1'
_symmetry_space_group_name_H-M 'P -1'
_atom_sites_solution_hydrogens geom
_atom_sites_solution_primary direct
_atom_sites_solution_secondary difmap
_audit_creation_method SHELXL-97
_cell_angle_alpha 105.741(3)
_cell_angle_beta 93.689(2)
_cell_angle_gamma 113.068(4)
_cell_formula_units_Z 2
_cell_length_a 13.3237(4)
_cell_length_b 14.4717(6)
_cell_length_c 18.3936(6)
_cell_measurement_reflns_used 12304
_cell_measurement_temperature 150(2)
_cell_measurement_theta_max 32.7169
_cell_measurement_theta_min 3.0501
_cell_volume 3081.8(2)
_computing_cell_refinement 'CrysAlis RED, Oxford Diffraction Ltd.,'
_computing_data_collection 'CrysAlis CCD, Oxford Diffraction Ltd.,'
_computing_data_reduction 'CrysAlis RED, Oxford Diffraction Ltd.,'
_computing_molecular_graphics Ortep3
_computing_publication_material Shelx97
_computing_structure_refinement 'SHELXL-97 (Sheldrick, 1997)'
_computing_structure_solution 'SHELXS-97 (Sheldrick, 1997)'
_diffrn_ambient_temperature 150(2)
_diffrn_detector_area_resol_mean 15.9948
_diffrn_measured_fraction_theta_full 0.997
_diffrn_measured_fraction_theta_max 0.997
_diffrn_measurement_device_type 'OXFORD DIFFRACTION XCALIBUR-S'
_diffrn_measurement_method \w/q-scan
_diffrn_radiation_monochromator graphite
_diffrn_radiation_source 'Enhance (Mo) X-ray Source'
_diffrn_radiation_type MoK\a
_diffrn_radiation_wavelength 0.71073
_diffrn_reflns_av_R_equivalents 0.0384
_diffrn_reflns_av_sigmaI/netI 0.0544
_diffrn_reflns_limit_h_max 15
_diffrn_reflns_limit_h_min -15
_diffrn_reflns_limit_k_max 16
_diffrn_reflns_limit_k_min -17
_diffrn_reflns_limit_l_max 21
_diffrn_reflns_limit_l_min -20
_diffrn_reflns_number 23467
_diffrn_reflns_theta_full 25.00
_diffrn_reflns_theta_max 25.00
_diffrn_reflns_theta_min 3.33
_exptl_absorpt_coefficient_mu 0.652
_exptl_absorpt_correction_T_max 0.8753
_exptl_absorpt_correction_T_min 0.8137
_exptl_absorpt_correction_type multi-scan
_exptl_absorpt_process_details
;
CrysAlis RED, Oxford Diffraction Ltd.,
Version 1.171.31.7 (release 18-10-2006 CrysAlis171 .NET)
(compiled Oct 18 2006,16:28:17)
empirical absorption correction using spherical harmonics,
 implemented in SCALE3 ABSPACK scaling algorithm.
;
_exptl_crystal_colour black
_exptl_crystal_density_diffrn 1.504
_exptl_crystal_description block
_exptl_crystal_F_000 1406
_exptl_crystal_size_max 0.33
_exptl_crystal_size_mid 0.28
_exptl_crystal_size_min 0.21
_refine_diff_density_max 1.432
_refine_diff_density_min -1.385
_refine_diff_density_rms 0.125
_refine_ls_extinction_method none
_refine_ls_goodness_of_fit_ref 1.037
_refine_ls_hydrogen_treatment riding
_refine_ls_matrix_type full
_refine_ls_number_parameters 786
_refine_ls_number_reflns 10827
_refine_ls_number_restraints 0
_refine_ls_restrained_S_all 1.037
_refine_ls_R_factor_all 0.0948
_refine_ls_R_factor_gt 0.0710
_refine_ls_shift/su_max 0.001
_refine_ls_shift/su_mean 0.000
_refine_ls_structure_factor_coef Fsqd
_refine_ls_weighting_details 'calc w=1/[\s^2^(Fo^2^)+(0.1528P)^2^+0.3498P] where P=(Fo^2^+2Fc^2^)/3'
_refine_ls_weighting_scheme calc
_refine_ls_wR_factor_gt 0.2078
_refine_ls_wR_factor_ref 0.2215
_reflns_number_gt 7548
_reflns_number_total 10827
_reflns_threshold_expression >2sigma(I)
_cod_data_source_file ic102195w_si_003.cif
_cod_data_source_block 1a
_cod_original_cell_volume 3081.78(19)
_cod_database_code 4324510

loop_
_symmetry_equiv_pos_as_xyz
'x, y, z'
'-x, -y, -z'

loop_
_atom_site_label
_atom_site_type_symbol
_atom_site_fract_x
_atom_site_fract_y
_atom_site_fract_z
_atom_site_U_iso_or_equiv
_atom_site_adp_type
_atom_site_occupancy
_atom_site_symmetry_multiplicity
_atom_site_calc_flag
_atom_site_refinement_flags
Ru1 Ru 0.74981(4) 0.07453(4) 0.90459(3) 0.04037(19) Uani 1 1 d .
Ru2 Ru 0.31148(4) 0.05329(4) 0.63091(3) 0.04191(19) Uani 1 1 d .
N1 N 0.7767(4) -0.0494(4) 0.8276(3) 0.0396(12) Uani 1 1 d .
N2 N 0.9067(4) 0.1783(4) 0.9671(3) 0.0445(12) Uani 1 1 d .
N3 N 0.7144(4) 0.1711(4) 0.9837(3) 0.0429(12) Uani 1 1 d .
N4 N 0.5777(4) 0.0009(4) 0.8745(3) 0.0424(12) Uani 1 1 d .
N5 N 0.7538(4) 0.1677(5) 0.8401(3) 0.0484(13) Uani 1 1 d .
N6 N 0.1665(4) -0.0640(4) 0.6466(3) 0.0410(12) Uani 1 1 d .
N7 N 0.2611(4) 0.1668(5) 0.6183(3) 0.0497(14) Uani 1 1 d .
N8 N 0.4419(4) 0.1457(5) 0.6017(3) 0.0490(14) Uani 1 1 d .
N9 N 0.4069(4) -0.0319(5) 0.6253(3) 0.0468(13) Uani 1 1 d .
N10 N 0.3870(4) 0.1439(5) 0.7408(3) 0.0495(14) Uani 1 1 d .
O1 O 0.7404(4) -0.0230(4) 0.9699(3) 0.0473(11) Uani 1 1 d .
O2 O 0.6927(4) -0.1903(4) 0.9586(3) 0.0514(11) Uani 1 1 d .
O3 O 0.2364(3) -0.0385(4) 0.5194(2) 0.0482(11) Uani 1 1 d .
O4 O 0.1179(4) -0.2034(4) 0.4475(3) 0.0613(13) Uani 1 1 d .
C1 C 0.7227(5) -0.1164(5) 0.9319(4) 0.0405(14) Uani 1 1 d .
C2 C 0.7431(5) -0.1356(5) 0.8501(4) 0.0425(15) Uani 1 1 d .
C3 C 0.7288(5) -0.2343(6) 0.8042(4) 0.0489(16) Uani 1 1 d .
H3 H 0.7077 -0.2923 0.8236 0.059 Uiso 1 1 calc R
C4 C 0.7450(6) -0.2472(6) 0.7312(4) 0.0535(17) Uani 1 1 d .
H4 H 0.7282 -0.3159 0.6970 0.064 Uiso 1 1 calc R
C5 C 0.7865(5) -0.1593(6) 0.7060(4) 0.0485(16) Uani 1 1 d .
C6 C 0.8109(6) -0.1679(6) 0.6298(4) 0.0543(18) Uani 1 1 d .
H6 H 0.7973 -0.2351 0.5946 0.065 Uiso 1 1 calc R
C7 C 0.8538(6) -0.0786(7) 0.6085(4) 0.0584(19) Uani 1 1 d .
H7 H 0.8708 -0.0837 0.5586 0.070 Uiso 1 1 calc R
C8 C 0.8726(5) 0.0203(6) 0.6600(4) 0.0549(18) Uani 1 1 d .
H8 H 0.9017 0.0812 0.6440 0.066 Uiso 1 1 calc R
C9 C 0.8507(5) 0.0318(6) 0.7319(4) 0.0513(17) Uani 1 1 d .
H9 H 0.8659 0.1002 0.7658 0.062 Uiso 1 1 calc R
C10 C 0.8049(5) -0.0587(5) 0.7567(3) 0.0418(15) Uani 1 1 d .
C11 C 1.0029(6) 0.1764(6) 0.9546(4) 0.0544(17) Uani 1 1 d .
H11 H 1.0037 0.1243 0.9105 0.065 Uiso 1 1 calc R
C12 C 1.1033(6) 0.2493(7) 1.0047(5) 0.071(2) Uani 1 1 d .
H12 H 1.1715 0.2476 0.9940 0.085 Uiso 1 1 calc R
C13 C 1.1025(7) 0.3223(6) 1.0685(5) 0.066(2) Uani 1 1 d .
H13 H 1.1698 0.3709 1.1037 0.079 Uiso 1 1 calc R
C14 C 1.0027(6) 0.3255(6) 1.0823(4) 0.0543(17) Uani 1 1 d .
H14 H 1.0006 0.3764 1.1266 0.065 Uiso 1 1 calc R
C15 C 0.9064(5) 0.2531(5) 1.0299(4) 0.0456(15) Uani 1 1 d .
C16 C 0.7965(6) 0.2508(5) 1.0389(4) 0.0484(16) Uani 1 1 d .
C17 C 0.7710(7) 0.3211(6) 1.0950(4) 0.0579(18) Uani 1 1 d .
H17 H 0.8285 0.3794 1.1337 0.069 Uiso 1 1 calc R
C18 C 0.6612(7) 0.3048(6) 1.0934(4) 0.061(2) Uani 1 1 d .
H18 H 0.6433 0.3521 1.1314 0.074 Uiso 1 1 calc R
C19 C 0.5770(6) 0.2199(6) 1.0368(4) 0.0538(18) Uani 1 1 d .
H19 H 0.5015 0.2082 1.0359 0.065 Uiso 1 1 calc R
C20 C 0.6052(5) 0.1527(5) 0.9817(3) 0.0439(15) Uani 1 1 d .
C21 C 0.5283(5) 0.0552(6) 0.9194(4) 0.0474(16) Uani 1 1 d .
C22 C 0.4133(6) 0.0180(6) 0.9086(4) 0.0540(18) Uani 1 1 d .
H22 H 0.3801 0.0579 0.9392 0.065 Uiso 1 1 calc R
C23 C 0.3489(6) -0.0770(6) 0.8532(4) 0.0550(18) Uani 1 1 d .
H23 H 0.2702 -0.1043 0.8455 0.066 Uiso 1 1 calc R
C24 C 0.3977(6) -0.1320(6) 0.8095(4) 0.0516(17) Uani 1 1 d .
H24 H 0.3532 -0.1983 0.7712 0.062 Uiso 1 1 calc R
C25 C 0.5108(5) -0.0923(6) 0.8202(4) 0.0470(16) Uani 1 1 d .
H25 H 0.5435 -0.1317 0.7885 0.056 Uiso 1 1 calc R
C26 C 0.7587(7) 0.2244(7) 0.8086(5) 0.072(2) Uani 1 1 d .
C27 C 0.7762(12) 0.2959(10) 0.7615(8) 0.163(8) Uani 1 1 d .
H27A H 0.7300 0.3346 0.7731 0.245 Uiso 1 1 calc R
H27B H 0.7557 0.2538 0.7068 0.245 Uiso 1 1 calc R
H27C H 0.8547 0.3466 0.7736 0.245 Uiso 1 1 calc R
C28 C 0.1609(5) -0.1292(6) 0.5110(4) 0.0516(17) Uani 1 1 d .
C29 C 0.1207(5) -0.1478(6) 0.5828(4) 0.0504(17) Uani 1 1 d .
C30 C 0.0397(5) -0.2476(6) 0.5809(5) 0.0584(19) Uani 1 1 d .
H30 H 0.0064 -0.3041 0.5336 0.070 Uiso 1 1 calc R
C31 C 0.0104(6) -0.2612(6) 0.6482(5) 0.061(2) Uani 1 1 d .
H31 H -0.0382 -0.3294 0.6491 0.074 Uiso 1 1 calc R
C32 C 0.0517(5) -0.1751(6) 0.7154(4) 0.0506(17) Uani 1 1 d .
C33 C 0.0195(6) -0.1816(7) 0.7858(5) 0.065(2) Uani 1 1 d .
H33 H -0.0301 -0.2483 0.7887 0.079 Uiso 1 1 calc R
C34 C 0.0579(6) -0.0947(7) 0.8499(5) 0.061(2) Uani 1 1 d .
H34 H 0.0374 -0.1018 0.8973 0.073 Uiso 1 1 calc R
C35 C 0.1281(6) 0.0062(7) 0.8466(4) 0.0560(18) Uani 1 1 d .
H35 H 0.1519 0.0674 0.8908 0.067 Uiso 1 1 calc R
C36 C 0.1616(5) 0.0150(6) 0.7782(4) 0.0516(17) Uani 1 1 d .
H36 H 0.2089 0.0828 0.7760 0.062 Uiso 1 1 calc R
C37 C 0.1274(5) -0.0737(5) 0.7126(4) 0.0428(15) Uani 1 1 d .
C38 C 0.1608(6) 0.1681(6) 0.6256(4) 0.0586(19) Uani 1 1 d .
H38 H 0.1073 0.1141 0.6407 0.070 Uiso 1 1 calc R
C39 C 0.1347(7) 0.2465(7) 0.6114(5) 0.076(2) Uani 1 1 d .
H39 H 0.0632 0.2449 0.6149 0.092 Uiso 1 1 calc R
C40 C 0.2150(8) 0.3272(8) 0.5920(6) 0.084(3) Uani 1 1 d .
H40 H 0.2003 0.3831 0.5838 0.101 Uiso 1 1 calc R
C41 C 0.3160(8) 0.3247(7) 0.5850(5) 0.073(2) Uani 1 1 d .
H41 H 0.3712 0.3784 0.5707 0.088 Uiso 1 1 calc R
C42 C 0.3377(6) 0.2442(6) 0.5986(4) 0.0529(17) Uani 1 1 d .
C43 C 0.4427(6) 0.2350(6) 0.5906(4) 0.0515(17) Uani 1 1 d .
C44 C 0.5374(6) 0.3060(7) 0.5743(4) 0.068(2) Uani 1 1 d .
H44 H 0.5407 0.3701 0.5680 0.081 Uiso 1 1 calc R
C45 C 0.6262(7) 0.2798(7) 0.5676(4) 0.071(3) Uani 1 1 d .
H45 H 0.6915 0.3267 0.5560 0.085 Uiso 1 1 calc R
C46 C 0.6232(6) 0.1880(7) 0.5771(4) 0.061(2) Uani 1 1 d .
H46 H 0.6850 0.1712 0.5716 0.073 Uiso 1 1 calc R
C47 C 0.5287(5) 0.1206(6) 0.5948(4) 0.0528(18) Uani 1 1 d .
C48 C 0.5087(5) 0.0191(6) 0.6070(4) 0.0512(17) Uani 1 1 d .
C49 C 0.5835(6) -0.0267(8) 0.5997(4) 0.063(2) Uani 1 1 d .
H49 H 0.6545 0.0101 0.5891 0.075 Uiso 1 1 calc R
C50 C 0.5549(6) -0.1249(7) 0.6078(4) 0.063(2) Uani 1 1 d .
H50 H 0.6049 -0.1574 0.6022 0.076 Uiso 1 1 calc R
C51 C 0.4514(6) -0.1751(7) 0.6243(4) 0.0584(19) Uani 1 1 d .
H51 H 0.4292 -0.2435 0.6297 0.070 Uiso 1 1 calc R
C52 C 0.3815(5) -0.1273(6) 0.6329(4) 0.0477(16) Uani 1 1 d .
H52 H 0.3112 -0.1633 0.6449 0.057 Uiso 1 1 calc R
C53 C 0.4286(6) 0.2053(7) 0.7992(5) 0.0582(18) Uani 1 1 d .
C54 C 0.4780(9) 0.2788(7) 0.8773(5) 0.084(3) Uani 1 1 d .
H54A H 0.4213 0.2681 0.9095 0.126 Uiso 1 1 calc R
H54B H 0.5073 0.3519 0.8762 0.126 Uiso 1 1 calc R
H54C H 0.5386 0.2658 0.8987 0.126 Uiso 1 1 calc R
Cl1 Cl 0.7125(4) 0.5421(3) 0.5544(3) 0.1637(17) Uani 1 1 d .
Cl2 Cl 0.9835(5) 0.4866(5) 0.2586(3) 0.201(2) Uani 1 1 d .
O101 O 0.8039(7) 0.5287(5) 0.7113(4) 0.114(3) Uani 1 1 d .
O102 O 0.5710(7) 0.3863(6) 0.2848(5) 0.115(2) Uani 1 1 d .
O103 O 0.5618(7) 0.5974(5) 0.9335(4) 0.111(3) Uani 1 1 d .
O104 O 0.2147(7) 0.6232(7) 0.6828(4) 0.126(3) Uani 1 1 d .
O105 O 0.2411(11) 0.3192(9) 0.8338(8) 0.201(5) Uani 1 1 d .
O106 O 0.6273(10) 0.4546(8) 0.7858(5) 0.191(6) Uani 1 1 d .
O107 O 0.4530(11) 0.4705(8) 0.7832(5) 0.174(5) Uani 1 1 d .
O108 O 0.4825(6) 0.4151(7) 0.4334(6) 0.151(4) Uani 1 1 d .
O109 O 0.1426(10) 0.5374(9) 0.5273(5) 0.159(4) Uani 1 1 d .
O110 O 0.6541(9) 0.5133(7) 0.0255(4) 0.147(4) Uani 1 1 d .
C111 C 1.2571(10) 0.5824(10) 1.0770(8) 0.107(4) Uani 1 1 d .
C222 C 1.128(3) 0.5414(13) 1.0260(10) 0.283(18) Uani 1 1 d .
N111 N 1.0070(10) 0.5590(7) 1.0601(6) 0.125(4) Uani 1 1 d .
O111 O 0.9582(10) 0.6719(11) 1.1974(7) 0.207(6) Uani 1 1 d .
O112 O 0.0666(14) -0.4035(11) 0.4157(12) 0.287(10) Uani 1 1 d .

loop_
_atom_site_aniso_label
_atom_site_aniso_U_11
_atom_site_aniso_U_22
_atom_site_aniso_U_33
_atom_site_aniso_U_23
_atom_site_aniso_U_13
_atom_site_aniso_U_12
Ru1 0.0401(3) 0.0526(4) 0.0459(3) 0.0271(2) 0.0149(2) 0.0289(3)
Ru2 0.0315(3) 0.0569(4) 0.0466(3) 0.0294(3) 0.0131(2) 0.0189(2)
N1 0.031(3) 0.053(3) 0.044(3) 0.022(2) 0.009(2) 0.024(2)
N2 0.043(3) 0.054(3) 0.051(3) 0.030(3) 0.012(2) 0.027(3)
N3 0.048(3) 0.050(3) 0.047(3) 0.027(3) 0.015(2) 0.029(3)
N4 0.044(3) 0.057(3) 0.047(3) 0.032(3) 0.016(2) 0.032(3)
N5 0.049(3) 0.059(4) 0.045(3) 0.023(3) 0.013(2) 0.027(3)
N6 0.033(3) 0.053(3) 0.050(3) 0.030(3) 0.012(2) 0.022(2)
N7 0.049(3) 0.058(4) 0.050(3) 0.030(3) 0.012(2) 0.021(3)
N8 0.034(3) 0.068(4) 0.043(3) 0.023(3) 0.010(2) 0.015(3)
N9 0.034(3) 0.070(4) 0.038(3) 0.021(3) 0.010(2) 0.021(3)
N10 0.042(3) 0.062(4) 0.059(4) 0.034(3) 0.023(3) 0.026(3)
O1 0.050(3) 0.059(3) 0.053(3) 0.030(2) 0.019(2) 0.033(2)
O2 0.053(3) 0.058(3) 0.064(3) 0.036(2) 0.020(2) 0.033(2)
O3 0.034(2) 0.066(3) 0.050(3) 0.029(2) 0.0101(19) 0.019(2)
O4 0.052(3) 0.073(3) 0.055(3) 0.020(3) 0.008(2) 0.023(3)
C1 0.033(3) 0.055(4) 0.050(4) 0.028(3) 0.010(3) 0.028(3)
C2 0.037(3) 0.052(4) 0.051(4) 0.022(3) 0.010(3) 0.027(3)
C3 0.047(4) 0.056(4) 0.059(4) 0.028(3) 0.014(3) 0.031(3)
C4 0.056(4) 0.053(4) 0.061(4) 0.018(3) 0.011(3) 0.033(3)
C5 0.041(3) 0.068(5) 0.053(4) 0.025(3) 0.012(3) 0.035(3)
C6 0.060(4) 0.072(5) 0.049(4) 0.019(4) 0.019(3) 0.046(4)
C7 0.057(4) 0.092(6) 0.045(4) 0.030(4) 0.022(3) 0.045(4)
C8 0.042(4) 0.077(5) 0.065(5) 0.044(4) 0.023(3) 0.028(4)
C9 0.043(4) 0.066(5) 0.060(4) 0.033(4) 0.017(3) 0.028(3)
C10 0.032(3) 0.066(4) 0.042(3) 0.023(3) 0.011(2) 0.031(3)
C11 0.050(4) 0.058(4) 0.063(4) 0.025(3) 0.002(3) 0.028(3)
C12 0.045(4) 0.078(6) 0.112(7) 0.049(5) 0.013(4) 0.035(4)
C13 0.065(5) 0.055(5) 0.077(5) 0.030(4) -0.003(4) 0.021(4)
C14 0.058(4) 0.050(4) 0.057(4) 0.024(3) 0.000(3) 0.023(3)
C15 0.047(4) 0.050(4) 0.053(4) 0.030(3) 0.011(3) 0.024(3)
C16 0.062(4) 0.050(4) 0.055(4) 0.032(3) 0.020(3) 0.034(4)
C17 0.075(5) 0.059(5) 0.052(4) 0.022(3) 0.014(4) 0.037(4)
C18 0.082(6) 0.069(5) 0.058(4) 0.027(4) 0.024(4) 0.051(5)
C19 0.065(4) 0.067(5) 0.060(4) 0.035(4) 0.029(4) 0.046(4)
C20 0.048(4) 0.061(4) 0.044(3) 0.029(3) 0.016(3) 0.036(3)
C21 0.050(4) 0.071(5) 0.054(4) 0.043(3) 0.022(3) 0.042(4)
C22 0.050(4) 0.082(5) 0.062(4) 0.047(4) 0.018(3) 0.044(4)
C23 0.043(4) 0.084(5) 0.066(4) 0.052(4) 0.020(3) 0.035(4)
C24 0.048(4) 0.066(5) 0.051(4) 0.031(3) 0.010(3) 0.028(3)
C25 0.044(4) 0.060(4) 0.051(4) 0.028(3) 0.013(3) 0.028(3)
C26 0.078(6) 0.064(5) 0.071(5) 0.034(4) -0.013(4) 0.023(4)
C27 0.168(13) 0.108(9) 0.171(12) 0.103(9) -0.073(10) -0.007(9)
C28 0.036(3) 0.067(5) 0.056(4) 0.026(4) 0.006(3) 0.023(4)
C29 0.034(3) 0.068(5) 0.068(5) 0.039(4) 0.018(3) 0.027(3)
C30 0.036(3) 0.064(5) 0.073(5) 0.034(4) 0.005(3) 0.012(3)
C31 0.041(4) 0.065(5) 0.089(6) 0.049(5) 0.019(4) 0.016(4)
C32 0.031(3) 0.069(5) 0.072(5) 0.044(4) 0.017(3) 0.026(3)
C33 0.043(4) 0.089(6) 0.092(6) 0.066(5) 0.027(4) 0.030(4)
C34 0.044(4) 0.104(7) 0.076(5) 0.064(5) 0.035(4) 0.045(4)
C35 0.050(4) 0.085(5) 0.062(4) 0.039(4) 0.025(3) 0.045(4)
C36 0.046(4) 0.067(5) 0.070(5) 0.044(4) 0.029(3) 0.035(4)
C37 0.030(3) 0.060(4) 0.059(4) 0.037(3) 0.017(3) 0.027(3)
C38 0.038(4) 0.074(5) 0.078(5) 0.042(4) 0.011(3) 0.028(4)
C39 0.063(5) 0.083(6) 0.107(7) 0.059(5) 0.015(5) 0.037(5)
C40 0.094(7) 0.086(7) 0.107(7) 0.057(6) 0.023(6) 0.053(6)
C41 0.082(6) 0.071(6) 0.080(6) 0.052(5) 0.019(4) 0.026(5)
C42 0.053(4) 0.060(4) 0.051(4) 0.036(3) 0.014(3) 0.017(3)
C43 0.055(4) 0.055(4) 0.039(3) 0.023(3) 0.018(3) 0.011(3)
C44 0.057(5) 0.070(5) 0.055(4) 0.025(4) 0.018(4) 0.001(4)
C45 0.052(5) 0.079(6) 0.052(4) 0.020(4) 0.019(3) -0.003(4)
C46 0.040(4) 0.078(6) 0.047(4) 0.012(4) 0.019(3) 0.012(4)
C47 0.035(3) 0.069(5) 0.040(4) 0.014(3) 0.002(3) 0.011(3)
C48 0.036(3) 0.075(5) 0.038(3) 0.014(3) 0.009(3) 0.022(3)
C49 0.042(4) 0.113(7) 0.042(4) 0.025(4) 0.013(3) 0.041(4)
C50 0.059(5) 0.102(7) 0.050(4) 0.028(4) 0.012(3) 0.054(5)
C51 0.059(4) 0.082(5) 0.055(4) 0.032(4) 0.012(3) 0.045(4)
C52 0.043(3) 0.070(5) 0.048(4) 0.031(3) 0.013(3) 0.033(3)
C53 0.060(4) 0.068(5) 0.055(5) 0.029(4) 0.012(4) 0.030(4)
C54 0.118(8) 0.068(6) 0.066(5) 0.028(4) 0.000(5) 0.039(5)
Cl1 0.230(5) 0.105(3) 0.179(4) 0.062(2) 0.100(3) 0.074(3)
Cl2 0.232(6) 0.202(5) 0.128(3) 0.036(3) 0.031(3) 0.063(4)
O101 0.145(7) 0.073(4) 0.133(6) 0.060(4) 0.025(5) 0.037(4)
O102 0.112(6) 0.099(6) 0.130(6) 0.036(5) 0.016(5) 0.041(5)
O103 0.160(7) 0.063(4) 0.090(5) 0.034(3) 0.007(4) 0.024(4)
O104 0.142(7) 0.128(7) 0.081(5) -0.004(4) -0.011(5) 0.061(6)
O105 0.215(13) 0.159(10) 0.234(13) 0.025(9) 0.083(10) 0.103(9)
O106 0.239(12) 0.131(8) 0.102(6) 0.022(5) 0.086(7) -0.021(8)
O107 0.272(14) 0.133(8) 0.103(6) 0.040(5) -0.040(7) 0.081(8)
O108 0.100(5) 0.190(9) 0.226(9) 0.187(8) 0.033(6) 0.045(6)
O109 0.215(11) 0.174(10) 0.126(7) 0.060(7) 0.067(7) 0.107(9)
O110 0.242(11) 0.099(6) 0.096(5) 0.045(4) 0.012(6) 0.060(7)
C111 0.102(8) 0.118(10) 0.119(10) 0.060(8) 0.026(7) 0.049(7)
C222 0.69(6) 0.111(14) 0.134(15) 0.093(12) 0.18(3) 0.21(2)
N111 0.176(10) 0.086(6) 0.106(7) 0.063(6) -0.008(7) 0.033(7)
O111 0.172(11) 0.254(15) 0.160(10) 0.051(10) 0.045(8) 0.066(10)
O112 0.236(16) 0.149(11) 0.41(2) 0.055(14) -0.064(16) 0.059(11)

loop_
_atom_type_symbol
_atom_type_description
_atom_type_scat_dispersion_real
_atom_type_scat_dispersion_imag
_atom_type_scat_source
C C 0.0033 0.0016 'International Tables Vol C Tables 4.2.6.8 and 6.1.1.4'
H H 0.0000 0.0000 'International Tables Vol C Tables 4.2.6.8 and 6.1.1.4'
N N 0.0061 0.0033 'International Tables Vol C Tables 4.2.6.8 and 6.1.1.4'
O O 0.0106 0.0060 'International Tables Vol C Tables 4.2.6.8 and 6.1.1.4'
Cl Cl 0.1484 0.1585 'International Tables Vol C Tables 4.2.6.8 and 6.1.1.4'
Ru Ru -1.2594 0.8363 'International Tables Vol C Tables 4.2.6.8 and 6.1.1.4'

loop_
_geom_angle_atom_site_label_1
_geom_angle_atom_site_label_2
_geom_angle_atom_site_label_3
_geom_angle
N3 Ru1 N5 86.6(2)
N3 Ru1 N2 79.6(2)
N5 Ru1 N2 92.0(2)
N3 Ru1 O1 92.99(19)
N5 Ru1 O1 178.22(19)
N2 Ru1 O1 89.62(19)
N3 Ru1 N4 80.4(2)
N5 Ru1 N4 89.7(2)
N2 Ru1 N4 159.7(2)
O1 Ru1 N4 88.49(18)
N3 Ru1 N1 170.6(2)
N5 Ru1 N1 102.1(2)
N2 Ru1 N1 103.3(2)
O1 Ru1 N1 78.19(19)
N4 Ru1 N1 96.0(2)
N8 Ru2 N10 86.2(2)
N8 Ru2 O3 93.45(19)
N10 Ru2 O3 179.49(19)
N8 Ru2 N7 79.8(2)
N10 Ru2 N7 90.1(2)
O3 Ru2 N7 90.2(2)
N8 Ru2 N9 80.0(2)
N10 Ru2 N9 92.2(2)
O3 Ru2 N9 87.43(19)
N7 Ru2 N9 159.4(2)
N8 Ru2 N6 171.5(2)
N10 Ru2 N6 101.7(2)
O3 Ru2 N6 78.71(19)
N7 Ru2 N6 103.4(2)
N9 Ru2 N6 96.1(2)
C2 N1 C10 117.8(5)
C2 N1 Ru1 111.0(4)
C10 N1 Ru1 130.3(4)
C11 N2 C15 118.8(6)
C11 N2 Ru1 128.0(5)
C15 N2 Ru1 113.2(4)
C16 N3 C20 122.4(6)
C16 N3 Ru1 119.3(4)
C20 N3 Ru1 118.3(4)
C25 N4 C21 117.5(6)
C25 N4 Ru1 129.5(4)
C21 N4 Ru1 112.9(4)
C26 N5 Ru1 175.6(6)
C29 N6 C37 117.9(5)
C29 N6 Ru2 110.7(4)
C37 N6 Ru2 130.3(4)
C42 N7 C38 119.3(6)
C42 N7 Ru2 113.6(5)
C38 N7 Ru2 127.1(5)
C47 N8 C43 122.2(6)
C47 N8 Ru2 119.3(5)
C43 N8 Ru2 118.4(5)
C52 N9 C48 118.1(6)
C52 N9 Ru2 129.7(4)
C48 N9 Ru2 112.1(5)
C53 N10 Ru2 170.8(6)
C1 O1 Ru1 114.7(4)
C28 O3 Ru2 115.1(4)
O2 C1 O1 123.3(6)
O2 C1 C2 119.7(6)
O1 C1 C2 117.0(6)
N1 C2 C3 123.8(6)
N1 C2 C1 114.5(5)
C3 C2 C1 121.7(6)
C4 C3 C2 119.0(7)
C4 C3 H3 120.5
C2 C3 H3 120.5
C3 C4 C5 119.7(7)
C3 C4 H4 120.2
C5 C4 H4 120.2
C4 C5 C10 119.0(6)
C4 C5 C6 121.9(7)
C10 C5 C6 119.1(7)
C7 C6 C5 119.6(7)
C7 C6 H6 120.2
C5 C6 H6 120.2
C6 C7 C8 120.2(6)
C6 C7 H7 119.9
C8 C7 H7 119.9
C9 C8 C7 122.1(7)
C9 C8 H8 119.0
C7 C8 H8 119.0
C8 C9 C10 120.0(7)
C8 C9 H9 120.0
C10 C9 H9 120.0
N1 C10 C5 120.2(6)
N1 C10 C9 120.8(6)
C5 C10 C9 118.9(6)
N2 C11 C12 121.6(7)
N2 C11 H11 119.2
C12 C11 H11 119.2
C13 C12 C11 119.5(8)
C13 C12 H12 120.3
C11 C12 H12 120.3
C12 C13 C14 119.5(7)
C12 C13 H13 120.2
C14 C13 H13 120.2
C13 C14 C15 118.5(7)
C13 C14 H14 120.8
C15 C14 H14 120.8
N2 C15 C14 122.0(6)
N2 C15 C16 115.3(6)
C14 C15 C16 122.6(7)
N3 C16 C17 119.2(7)
N3 C16 C15 112.5(6)
C17 C16 C15 128.3(7)
C18 C17 C16 119.3(7)
C18 C17 H17 120.4
C16 C17 H17 120.4
C19 C18 C17 120.6(7)
C19 C18 H18 119.7
C17 C18 H18 119.7
C20 C19 C18 118.6(7)
C20 C19 H19 120.7
C18 C19 H19 120.7
N3 C20 C19 119.9(6)
N3 C20 C21 113.0(5)
C19 C20 C21 127.1(6)
N4 C21 C22 121.5(7)
N4 C21 C20 115.3(6)
C22 C21 C20 123.1(6)
C23 C22 C21 118.9(7)
C23 C22 H22 120.6
C21 C22 H22 120.6
C24 C23 C22 119.7(7)
C24 C23 H23 120.1
C22 C23 H23 120.1
C23 C24 C25 120.1(7)
C23 C24 H24 119.9
C25 C24 H24 119.9
N4 C25 C24 122.2(6)
N4 C25 H25 118.9
C24 C25 H25 118.9
N5 C26 C27 172.4(12)
C26 C27 H27A 109.5
C26 C27 H27B 109.5
H27A C27 H27B 109.5
C26 C27 H27C 109.5
H27A C27 H27C 109.5
H27B C27 H27C 109.5
O3 C28 O4 124.5(7)
O3 C28 C29 116.4(6)
O4 C28 C29 119.1(6)
N6 C29 C30 123.5(6)
N6 C29 C28 115.2(6)
C30 C29 C28 121.3(7)
C31 C30 C29 118.8(7)
C31 C30 H30 120.6
C29 C30 H30 120.6
C30 C31 C32 119.7(7)
C30 C31 H31 120.2
C32 C31 H31 120.2
C31 C32 C33 122.9(7)
C31 C32 C37 118.8(6)
C33 C32 C37 118.3(7)
C34 C33 C32 121.4(7)
C34 C33 H33 119.3
C32 C33 H33 119.3
C33 C34 C35 120.5(7)
C33 C34 H34 119.7
C35 C34 H34 119.7
C36 C35 C34 119.3(7)
C36 C35 H35 120.4
C34 C35 H35 120.4
C35 C36 C37 121.3(7)
C35 C36 H36 119.3
C37 C36 H36 119.3
N6 C37 C36 120.2(6)
N6 C37 C32 120.7(6)
C36 C37 C32 119.1(6)
N7 C38 C39 121.6(7)
N7 C38 H38 119.2
C39 C38 H38 119.2
C40 C39 C38 118.8(8)
C40 C39 H39 120.6
C38 C39 H39 120.6
C41 C40 C39 118.8(8)
C41 C40 H40 120.6
C39 C40 H40 120.6
C40 C41 C42 120.3(8)
C40 C41 H41 119.8
C42 C41 H41 119.8
N7 C42 C41 121.2(7)
N7 C42 C43 115.4(7)
C41 C42 C43 123.3(7)
N8 C43 C44 119.8(8)
N8 C43 C42 112.7(6)
C44 C43 C42 127.5(8)
C45 C44 C43 117.5(9)
C45 C44 H44 121.3
C43 C44 H44 121.3
C46 C45 C44 122.0(7)
C46 C45 H45 119.0
C44 C45 H45 119.0
C45 C46 C47 118.8(8)
C45 C46 H46 120.6
C47 C46 H46 120.6
N8 C47 C46 119.6(8)
N8 C47 C48 113.1(6)
C46 C47 C48 127.3(7)
N9 C48 C49 120.3(7)
N9 C48 C47 115.4(6)
C49 C48 C47 124.3(7)
C50 C49 C48 120.3(7)
C50 C49 H49 119.9
C48 C49 H49 119.9
C49 C50 C51 118.1(7)
C49 C50 H50 121.0
C51 C50 H50 121.0
C52 C51 C50 120.3(8)
C52 C51 H51 119.9
C50 C51 H51 119.9
N9 C52 C51 123.0(7)
N9 C52 H52 118.5
C51 C52 H52 118.5
N10 C53 C54 175.8(9)
C53 C54 H54A 109.5
C53 C54 H54B 109.5
H54A C54 H54B 109.5
C53 C54 H54C 109.5
H54A C54 H54C 109.5
H54B C54 H54C 109.5
C111 C222 N111 128.8(11)

loop_
_geom_bond_atom_site_label_1
_geom_bond_atom_site_label_2
_geom_bond_distance
Ru1 N3 1.948(5)
Ru1 N5 2.011(6)
Ru1 N2 2.060(5)
Ru1 O1 2.063(4)
Ru1 N4 2.074(5)
Ru1 N1 2.131(5)
Ru2 N8 1.945(5)
Ru2 N10 2.021(6)
Ru2 O3 2.047(4)
Ru2 N7 2.062(6)
Ru2 N9 2.079(6)
Ru2 N6 2.113(5)
N1 C2 1.340(8)
N1 C10 1.366(8)
N2 C11 1.325(9)
N2 C15 1.354(9)
N3 C16 1.338(9)
N3 C20 1.369(8)
N4 C25 1.350(8)
N4 C21 1.363(8)
N5 C26 1.111(9)
N6 C29 1.332(9)
N6 C37 1.371(8)
N7 C42 1.341(8)
N7 C38 1.358(9)
N8 C47 1.345(9)
N8 C43 1.359(9)
N9 C52 1.336(9)
N9 C48 1.381(8)
N10 C53 1.128(9)
O1 C1 1.260(8)
O2 C1 1.233(8)
O3 C28 1.263(8)
O4 C28 1.265(8)
C1 C2 1.516(9)
C2 C3 1.378(9)
C3 C4 1.348(10)
C3 H3 0.9500
C4 C5 1.392(10)
C4 H4 0.9500
C5 C10 1.416(9)
C5 C6 1.444(10)
C6 C7 1.370(11)
C6 H6 0.9500
C7 C8 1.399(11)
C7 H7 0.9500
C8 C9 1.353(10)
C8 H8 0.9500
C9 C10 1.425(10)
C9 H9 0.9500
C11 C12 1.401(10)
C11 H11 0.9500
C12 C13 1.353(12)
C12 H12 0.9500
C13 C14 1.385(11)
C13 H13 0.9500
C14 C15 1.383(9)
C14 H14 0.9500
C15 C16 1.473(9)
C16 C17 1.400(10)
C17 C18 1.385(11)
C17 H17 0.9500
C18 C19 1.388(11)
C18 H18 0.9500
C19 C20 1.384(9)
C19 H19 0.9500
C20 C21 1.481(10)
C21 C22 1.390(9)
C22 C23 1.366(11)
C22 H22 0.9500
C23 C24 1.353(10)
C23 H23 0.9500
C24 C25 1.364(9)
C24 H24 0.9500
C25 H25 0.9500
C26 C27 1.482(12)
C27 H27A 0.9800
C27 H27B 0.9800
C27 H27C 0.9800
C28 C29 1.508(10)
C29 C30 1.414(10)
C30 C31 1.363(10)
C30 H30 0.9500
C31 C32 1.386(11)
C31 H31 0.9500
C32 C33 1.407(10)
C32 C37 1.435(9)
C33 C34 1.359(11)
C33 H33 0.9500
C34 C35 1.413(11)
C34 H34 0.9500
C35 C36 1.382(9)
C35 H35 0.9500
C36 C37 1.394(10)
C36 H36 0.9500
C38 C39 1.391(11)
C38 H38 0.9500
C39 C40 1.390(12)
C39 H39 0.9500
C40 C41 1.373(13)
C40 H40 0.9500
C41 C42 1.384(11)
C41 H41 0.9500
C42 C43 1.470(10)
C43 C44 1.391(9)
C44 C45 1.381(13)
C44 H44 0.9500
C45 C46 1.371(12)
C45 H45 0.9500
C46 C47 1.380(10)
C46 H46 0.9500
C47 C48 1.469(11)
C48 C49 1.392(10)
C49 C50 1.373(12)
C49 H49 0.9500
C50 C51 1.383(11)
C50 H50 0.9500
C51 C52 1.355(9)
C51 H51 0.9500
C52 H52 0.9500
C53 C54 1.458(11)
C54 H54A 0.9800
C54 H54B 0.9800
C54 H54C 0.9800
C111 C222 1.70(3)
C222 N111 1.85(3)

loop_
_geom_torsion_atom_site_label_1
_geom_torsion_atom_site_label_2
_geom_torsion_atom_site_label_3
_geom_torsion_atom_site_label_4
_geom_torsion
N3 Ru1 N1 C2 -2.6(14)
N5 Ru1 N1 C2 -160.6(4)
N2 Ru1 N1 C2 104.4(4)
O1 Ru1 N1 C2 17.6(4)
N4 Ru1 N1 C2 -69.6(4)
N3 Ru1 N1 C10 166.2(11)
N5 Ru1 N1 C10 8.1(5)
N2 Ru1 N1 C10 -86.9(5)
O1 Ru1 N1 C10 -173.7(5)
N4 Ru1 N1 C10 99.2(5)
N3 Ru1 N2 C11 180.0(6)
N5 Ru1 N2 C11 -93.8(6)
O1 Ru1 N2 C11 86.9(6)
N4 Ru1 N2 C11 171.5(6)
N1 Ru1 N2 C11 9.1(6)
N3 Ru1 N2 C15 3.2(4)
N5 Ru1 N2 C15 89.4(4)
O1 Ru1 N2 C15 -89.9(4)
N4 Ru1 N2 C15 -5.3(8)
N1 Ru1 N2 C15 -167.6(4)
N5 Ru1 N3 C16 -94.7(5)
N2 Ru1 N3 C16 -2.1(5)
O1 Ru1 N3 C16 87.0(5)
N4 Ru1 N3 C16 175.0(5)
N1 Ru1 N3 C16 106.8(12)
N5 Ru1 N3 C20 87.2(5)
N2 Ru1 N3 C20 179.9(5)
O1 Ru1 N3 C20 -91.1(5)
N4 Ru1 N3 C20 -3.1(4)
N1 Ru1 N3 C20 -71.3(13)
N3 Ru1 N4 C25 -174.4(6)
N5 Ru1 N4 C25 99.0(5)
N2 Ru1 N4 C25 -166.0(6)
O1 Ru1 N4 C25 -81.2(5)
N1 Ru1 N4 C25 -3.2(5)
N3 Ru1 N4 C21 2.7(4)
N5 Ru1 N4 C21 -83.9(4)
N2 Ru1 N4 C21 11.2(8)
O1 Ru1 N4 C21 96.0(4)
N1 Ru1 N4 C21 174.0(4)
N3 Ru1 N5 C26 36(9)
N2 Ru1 N5 C26 -44(9)
O1 Ru1 N5 C26 113(10)
N4 Ru1 N5 C26 116(9)
N1 Ru1 N5 C26 -148(9)
N8 Ru2 N6 C29 -6.5(16)
N10 Ru2 N6 C29 -162.6(4)
O3 Ru2 N6 C29 17.0(4)
N7 Ru2 N6 C29 104.5(4)
N9 Ru2 N6 C29 -69.1(4)
N8 Ru2 N6 C37 160.5(13)
N10 Ru2 N6 C37 4.4(6)
O3 Ru2 N6 C37 -176.0(6)
N7 Ru2 N6 C37 -88.5(5)
N9 Ru2 N6 C37 97.9(5)
N8 Ru2 N7 C42 -0.8(5)
N10 Ru2 N7 C42 85.3(5)
O3 Ru2 N7 C42 -94.3(5)
N9 Ru2 N7 C42 -11.2(9)
N6 Ru2 N7 C42 -172.7(5)
N8 Ru2 N7 C38 177.1(6)
N10 Ru2 N7 C38 -96.8(6)
O3 Ru2 N7 C38 83.7(6)
N9 Ru2 N7 C38 166.7(6)
N6 Ru2 N7 C38 5.2(6)
N10 Ru2 N8 C47 90.2(5)
O3 Ru2 N8 C47 -89.5(5)
N7 Ru2 N8 C47 -179.0(5)
N9 Ru2 N8 C47 -2.7(5)
N6 Ru2 N8 C47 -66.3(16)
N10 Ru2 N8 C43 -88.4(5)
O3 Ru2 N8 C43 91.9(5)
N7 Ru2 N8 C43 2.4(5)
N9 Ru2 N8 C43 178.7(5)
N6 Ru2 N8 C43 115.1(14)
N8 Ru2 N9 C52 -174.8(6)
N10 Ru2 N9 C52 99.5(5)
O3 Ru2 N9 C52 -80.8(5)
N7 Ru2 N9 C52 -164.4(6)
N6 Ru2 N9 C52 -2.5(6)
N8 Ru2 N9 C48 1.5(4)
N10 Ru2 N9 C48 -84.2(4)
O3 Ru2 N9 C48 95.5(4)
N7 Ru2 N9 C48 11.9(8)
N6 Ru2 N9 C48 173.9(4)
N8 Ru2 N10 C53 60(4)
O3 Ru2 N10 C53 102(24)
N7 Ru2 N10 C53 -19(4)
N9 Ru2 N10 C53 140(4)
N6 Ru2 N10 C53 -123(4)
N3 Ru1 O1 C1 157.9(4)
N5 Ru1 O1 C1 81(6)
N2 Ru1 O1 C1 -122.6(4)
N4 Ru1 O1 C1 77.6(4)
N1 Ru1 O1 C1 -18.9(4)
N8 Ru2 O3 C28 160.3(5)
N10 Ru2 O3 C28 119(24)
N7 Ru2 O3 C28 -119.9(5)
N9 Ru2 O3 C28 80.5(5)
N6 Ru2 O3 C28 -16.3(5)
Ru1 O1 C1 O2 -165.0(5)
Ru1 O1 C1 C2 16.8(6)
C10 N1 C2 C3 -4.2(9)
Ru1 N1 C2 C3 166.1(5)
C10 N1 C2 C1 175.1(5)
Ru1 N1 C2 C1 -14.6(6)
O2 C1 C2 N1 -179.2(5)
O1 C1 C2 N1 -0.8(8)
O2 C1 C2 C3 0.2(9)
O1 C1 C2 C3 178.5(6)
N1 C2 C3 C4 -2.7(10)
C1 C2 C3 C4 178.1(6)
C2 C3 C4 C5 6.4(10)
C3 C4 C5 C10 -3.5(9)
C3 C4 C5 C6 176.7(6)
C4 C5 C6 C7 -178.6(7)
C10 C5 C6 C7 1.6(9)
C5 C6 C7 C8 -0.7(10)
C6 C7 C8 C9 0.6(11)
C7 C8 C9 C10 -1.3(10)
C2 N1 C10 C5 7.1(8)
Ru1 N1 C10 C5 -161.0(4)
C2 N1 C10 C9 -174.3(5)
Ru1 N1 C10 C9 17.6(8)
C4 C5 C10 N1 -3.4(9)
C6 C5 C10 N1 176.4(5)
C4 C5 C10 C9 178.0(6)
C6 C5 C10 C9 -2.2(9)
C8 C9 C10 N1 -176.5(6)
C8 C9 C10 C5 2.1(9)
C15 N2 C11 C12 0.2(10)
Ru1 N2 C11 C12 -176.4(5)
N2 C11 C12 C13 1.5(12)
C11 C12 C13 C14 -1.7(12)
C12 C13 C14 C15 0.4(11)
C11 N2 C15 C14 -1.7(9)
Ru1 N2 C15 C14 175.4(5)
C11 N2 C15 C16 179.0(6)
Ru1 N2 C15 C16 -3.9(7)
C13 C14 C15 N2 1.4(10)
C13 C14 C15 C16 -179.4(6)
C20 N3 C16 C17 -3.0(9)
Ru1 N3 C16 C17 179.0(5)
C20 N3 C16 C15 178.6(5)
Ru1 N3 C16 C15 0.6(7)
N2 C15 C16 N3 2.3(8)
C14 C15 C16 N3 -177.0(6)
N2 C15 C16 C17 -175.9(6)
C14 C15 C16 C17 4.8(11)
N3 C16 C17 C18 2.0(10)
C15 C16 C17 C18 -179.9(7)
C16 C17 C18 C19 -0.2(11)
C17 C18 C19 C20 -0.6(11)
C16 N3 C20 C19 2.3(9)
Ru1 N3 C20 C19 -179.8(5)
C16 N3 C20 C21 -175.1(5)
Ru1 N3 C20 C21 2.9(7)
C18 C19 C20 N3 -0.4(10)
C18 C19 C20 C21 176.6(6)
C25 N4 C21 C22 -1.8(9)
Ru1 N4 C21 C22 -179.4(5)
C25 N4 C21 C20 175.5(5)
Ru1 N4 C21 C20 -2.0(7)
N3 C20 C21 N4 -0.4(8)
C19 C20 C21 N4 -177.5(6)
N3 C20 C21 C22 176.9(6)
C19 C20 C21 C22 -0.2(10)
N4 C21 C22 C23 2.2(9)
C20 C21 C22 C23 -175.0(6)
C21 C22 C23 C24 -0.9(10)
C22 C23 C24 C25 -0.5(10)
C21 N4 C25 C24 0.4(9)
Ru1 N4 C25 C24 177.4(5)
C23 C24 C25 N4 0.8(10)
Ru1 N5 C26 C27 115(10)
Ru2 O3 C28 O4 -167.6(5)
Ru2 O3 C28 C29 12.6(7)
C37 N6 C29 C30 -4.3(9)
Ru2 N6 C29 C30 164.5(5)
C37 N6 C29 C28 175.3(5)
Ru2 N6 C29 C28 -15.9(7)
O3 C28 C29 N6 2.9(9)
O4 C28 C29 N6 -176.9(6)
O3 C28 C29 C30 -177.4(6)
O4 C28 C29 C30 2.7(10)
N6 C29 C30 C31 -3.4(11)
C28 C29 C30 C31 177.0(7)
C29 C30 C31 C32 6.4(11)
C30 C31 C32 C33 175.8(7)
C30 C31 C32 C37 -1.8(10)
C31 C32 C33 C34 -177.1(7)
C37 C32 C33 C34 0.5(10)
C32 C33 C34 C35 2.7(11)
C33 C34 C35 C36 -3.0(10)
C34 C35 C36 C37 0.1(10)
C29 N6 C37 C36 -171.5(6)
Ru2 N6 C37 C36 22.2(8)
C29 N6 C37 C32 9.0(8)
Ru2 N6 C37 C32 -157.3(5)
C35 C36 C37 N6 -176.5(6)
C35 C36 C37 C32 3.0(9)
C31 C32 C37 N6 -6.1(9)
C33 C32 C37 N6 176.2(6)
C31 C32 C37 C36 174.4(6)
C33 C32 C37 C36 -3.3(9)
C42 N7 C38 C39 1.5(11)
Ru2 N7 C38 C39 -176.4(6)
N7 C38 C39 C40 -2.3(13)
C38 C39 C40 C41 2.2(15)
C39 C40 C41 C42 -1.3(14)
C38 N7 C42 C41 -0.6(11)
Ru2 N7 C42 C41 177.6(6)
C38 N7 C42 C43 -178.8(6)
Ru2 N7 C42 C43 -0.7(8)
C40 C41 C42 N7 0.5(13)
C40 C41 C42 C43 178.6(8)
C47 N8 C43 C44 -2.5(10)
Ru2 N8 C43 C44 176.1(5)
C47 N8 C43 C42 178.1(6)
Ru2 N8 C43 C42 -3.3(7)
N7 C42 C43 N8 2.5(9)
C41 C42 C43 N8 -175.7(7)
N7 C42 C43 C44 -176.9(7)
C41 C42 C43 C44 5.0(12)
N8 C43 C44 C45 2.2(10)
C42 C43 C44 C45 -178.5(7)
C43 C44 C45 C46 -0.6(11)
C44 C45 C46 C47 -0.7(11)
C43 N8 C47 C46 1.1(9)
Ru2 N8 C47 C46 -177.4(5)
C43 N8 C47 C48 -178.2(5)
Ru2 N8 C47 C48 3.2(7)
C45 C46 C47 N8 0.5(10)
C45 C46 C47 C48 179.7(6)
C52 N9 C48 C49 -2.4(9)
Ru2 N9 C48 C49 -179.2(5)
C52 N9 C48 C47 176.4(5)
Ru2 N9 C48 C47 -0.4(7)
N8 C47 C48 N9 -1.7(8)
C46 C47 C48 N9 179.0(6)
N8 C47 C48 C49 177.1(6)
C46 C47 C48 C49 -2.2(11)
N9 C48 C49 C50 2.5(10)
C47 C48 C49 C50 -176.2(6)
C48 C49 C50 C51 -1.0(10)
C49 C50 C51 C52 -0.7(11)
C48 N9 C52 C51 0.8(9)
Ru2 N9 C52 C51 176.9(5)
C50 C51 C52 N9 0.7(10)
Ru2 N10 C53 C54 143(10)
